data_1529689
loop_
_publ_author_name
'Brice, J.F.'
'Courtois, A.'
'Aubry, J.'
'Protas, J.'

_publ_section_title
;
 Preparation et etude structurale d'un triarseniure de calcium: Ca As3
;
_journal_name_full 'Journal of Solid State Chemistry'
_journal_page_first 393
_journal_page_last 397
_journal_volume 17
_journal_year 1976
_chemical_formula_sum 'As3 Ca'
_chemical_name_systematic 'Ca As3'
_space_group_IT_number 2
_symmetry_space_group_name_Hall '-P 1'
_symmetry_space_group_name_H-M 'P -1'
_cell_angle_alpha 70.21
_cell_angle_beta 80.3
_cell_angle_gamma 75.7
_cell_formula_units_Z 2
_cell_length_a 5.854
_cell_length_b 5.832
_cell_length_c 5.901
_cell_volume 182.894
_citation_journal_id_ASTM JSSCBI
_cod_data_source_file Brice_JSSCBI_1976_51.cif
_cod_data_source_block As3Ca1
_cod_original_cell_volume 182.8939
_cod_original_formula_sum 'As3 Ca1'
_cod_database_code 1529689

loop_
_symmetry_equiv_pos_as_xyz
x,y,z
-x,-y,-z

loop_
_atom_site_label
_atom_site_type_symbol
_atom_site_fract_x
_atom_site_fract_y
_atom_site_fract_z
_atom_site_occupancy
_atom_site_U_iso_or_equiv
Ca1 Ca 0.301 0.378 0.369 1 0.0
As1 As 0.003 0.2 0.996 1 0.0
As2 As 0.138 0.814 0.583 1 0.0
As3 As 0.407 0.206 0.909 1 0.0
